data_7105794
loop_
_publ_author_name
'Mason Stewart'
'Curtis Moore'
'Treffly Ditri'
'Liezel Labios'
'Arnold Rheingold'
'Joshua Figueroa'

_publ_section_title
;
 Electrophilic functionalization of well-behaved manganese monoanions
 supported by m-terphenyl isocyanides
;
_journal_name_full Chem.Commun.
_journal_page_first 406
_journal_paper_doi 10.1039/c0cc02742a
_journal_volume 47
_journal_year 2011
_chemical_formula_sum 'C76 H88 Mn N4 Na O3'
_chemical_formula_weight 1183.43
_chemical_name_common '[Na(NCMe)2][Mn(CO)3(CNDipp2)2]'
_chemical_name_systematic
;
?
;
_space_group_IT_number 8
_symmetry_cell_setting monoclinic
_symmetry_space_group_name_Hall 'C -2y'
_symmetry_space_group_name_H-M 'C 1 m 1'
_atom_sites_solution_hydrogens geom
_atom_sites_solution_primary direct
_atom_sites_solution_secondary difmap
_audit_creation_method SHELXL-97
_cell_angle_alpha 90.00
_cell_angle_beta 128.7135(7)
_cell_angle_gamma 90.00
_cell_formula_units_Z 2
_cell_length_a 16.0055(11)
_cell_length_b 24.3120(17)
_cell_length_c 11.5994(8)
_cell_measurement_reflns_used 4578
_cell_measurement_temperature 100(2)
_cell_measurement_theta_max 24.20
_cell_measurement_theta_min 2.25
_cell_volume 3521.9(4)
_computing_cell_refinement 'Bruker SAINT'
_computing_data_collection 'Bruker APEX2'
_computing_data_reduction 'Bruker SAINT'
_computing_molecular_graphics 'Bruker SHELXTL'
_computing_publication_material 'Bruker SHELXTL'
_computing_structure_refinement 'SHELXL-97 (Sheldrick, 2008)'
_computing_structure_solution 'SHELXS-97 (Sheldrick, 2008)'
_diffrn_ambient_temperature 100(2)
_diffrn_measured_fraction_theta_full 0.999
_diffrn_measured_fraction_theta_max 0.952
_diffrn_measurement_device_type 'Bruker APEX CCD'
_diffrn_measurement_method '\f and \w scans'
_diffrn_radiation_monochromator graphite
_diffrn_radiation_source 'fine-focus sealed tube'
_diffrn_radiation_type MoK\a
_diffrn_radiation_wavelength 0.71073
_diffrn_reflns_av_R_equivalents 0.0389
_diffrn_reflns_av_sigmaI/netI 0.0503
_diffrn_reflns_limit_h_max 21
_diffrn_reflns_limit_h_min -20
_diffrn_reflns_limit_k_max 30
_diffrn_reflns_limit_k_min -31
_diffrn_reflns_limit_l_max 14
_diffrn_reflns_limit_l_min -15
_diffrn_reflns_number 23856
_diffrn_reflns_theta_full 25.00
_diffrn_reflns_theta_max 28.23
_diffrn_reflns_theta_min 1.83
_exptl_absorpt_coefficient_mu 0.241
_exptl_absorpt_correction_T_max 0.9625
_exptl_absorpt_correction_T_min 0.9356
_exptl_absorpt_correction_type multi-scan
_exptl_absorpt_process_details SADABS
_exptl_crystal_colour Red
_exptl_crystal_density_diffrn 1.116
_exptl_crystal_density_meas ?
_exptl_crystal_density_method .
_exptl_crystal_description Block
_exptl_crystal_F_000 1264
_exptl_crystal_size_max 0.28
_exptl_crystal_size_mid 0.22
_exptl_crystal_size_min 0.16
_refine_diff_density_max 0.839
_refine_diff_density_min -0.352
_refine_diff_density_rms 0.053
_refine_ls_abs_structure_details 'Flack H D (1983), Acta Cryst. A39, 876-881'
_refine_ls_abs_structure_Flack 0.092(17)
_refine_ls_extinction_coef 0.0001(3)
_refine_ls_extinction_expression Fc^*^=kFc[1+0.001xFc^2^\l^3^/sin(2\q)]^-1/4^
_refine_ls_extinction_method SHELXL
_refine_ls_goodness_of_fit_ref 1.031
_refine_ls_hydrogen_treatment constr
_refine_ls_matrix_type full
_refine_ls_number_parameters 425
_refine_ls_number_reflns 8014
_refine_ls_number_restraints 44
_refine_ls_restrained_S_all 1.031
_refine_ls_R_factor_all 0.0651
_refine_ls_R_factor_gt 0.0492
_refine_ls_shift/su_max 0.000
_refine_ls_shift/su_mean 0.000
_refine_ls_structure_factor_coef Fsqd
_refine_ls_weighting_details 'calc w=1/[\s^2^(Fo^2^)+(0.0781P)^2^+0.0171P] where P=(Fo^2^+2Fc^2^)/3'
_refine_ls_weighting_scheme calc
_refine_ls_wR_factor_gt 0.1216
_refine_ls_wR_factor_ref 0.1317
_reflns_number_gt 6589
_reflns_number_total 8014
_reflns_threshold_expression >2\s(I)
_cod_data_source_file C0CC02742A.TXT
_cod_data_source_block jfig326
_cod_depositor_comments
;
The following automatic conversions were performed:
'_symmetry_cell_setting' value 'Monoclinic' changed to 'monoclinic'
according to '/home/saulius/struct/CIF-dictionaries/cif_core.dic'
dictionary named 'cif_core.dic' version 2.4.1 from 2010-06-29.

Automatic conversion script
Id: cif_fix_enum 1527 2010-12-29 10:47:43Z saulius 
;
_cod_original_sg_symbol_H-M Cm
_cod_database_code 7105794

loop_
_symmetry_equiv_pos_as_xyz
'x, y, z'
'x, -y, z'
'x+1/2, y+1/2, z'
'x+1/2, -y+1/2, z'

loop_
_atom_site_label
_atom_site_type_symbol
_atom_site_fract_x
_atom_site_fract_y
_atom_site_fract_z
_atom_site_U_iso_or_equiv
_atom_site_adp_type
_atom_site_occupancy
_atom_site_symmetry_multiplicity
_atom_site_calc_flag
_atom_site_refinement_flags
_atom_site_disorder_assembly
_atom_site_disorder_group
Mn1 Mn 0.91189(4) 0.5000 0.58039(6) 0.03038(17) Uani 1 2 d S . .
Na1 Na 0.6357(2) 0.5000 0.1578(3) 0.0695(6) Uani 1 2 d S . .
O1 O 1.0463(3) 0.5000 0.9091(4) 0.0620(10) Uani 1 2 d S . .
O2 O 1.0217(5) 0.5000 0.4486(7) 0.0964(17) Uani 1 2 d S . .
O3 O 0.6756(3) 0.5000 0.3893(4) 0.0642(10) Uani 1 2 d S . .
N1 N 0.92933(17) 0.37551(7) 0.5925(3) 0.0217(4) Uani 1 1 d . . .
C1 C 0.9189(2) 0.42368(8) 0.5851(4) 0.0244(5) Uani 1 1 d . . .
C2 C 0.9936(4) 0.5000 0.7794(5) 0.0420(10) Uani 1 2 d S . .
C3 C 0.9767(5) 0.5000 0.4972(7) 0.0578(15) Uani 1 2 d S . .
C4 C 0.7699(4) 0.5000 0.4665(5) 0.0416(10) Uani 1 2 d S . .
C5 C 0.93083(19) 0.31866(8) 0.5887(3) 0.0173(4) Uani 1 1 d . . .
C6 C 1.01976(18) 0.29009(9) 0.7084(3) 0.0185(5) Uani 1 1 d . . .
C7 C 1.0182(2) 0.23298(10) 0.7021(3) 0.0226(5) Uani 1 1 d . . .
H7 H 1.0775 0.2127 0.7819 0.027 Uiso 1 1 calc R . .
C8 C 0.9309(2) 0.20500(9) 0.5805(3) 0.0247(5) Uani 1 1 d . . .
H8 H 0.9307 0.1659 0.5784 0.030 Uiso 1 1 calc R . .
C9 C 0.84468(19) 0.23392(10) 0.4632(3) 0.0220(5) Uani 1 1 d . . .
H9 H 0.7860 0.2145 0.3800 0.026 Uiso 1 1 calc R . .
C10 C 0.84252(18) 0.29125(9) 0.4652(3) 0.0179(5) Uani 1 1 d . . .
C11 C 1.11296(18) 0.32114(9) 0.8383(3) 0.0183(5) Uani 1 1 d . . .
C12 C 1.11152(19) 0.33571(10) 0.9543(3) 0.0225(5) Uani 1 1 d . . .
C13 C 1.1991(2) 0.36394(11) 1.0754(3) 0.0276(6) Uani 1 1 d . . .
H13 H 1.1986 0.3748 1.1537 0.033 Uiso 1 1 calc R . .
C14 C 1.2869(2) 0.37627(12) 1.0828(3) 0.0288(6) Uani 1 1 d . . .
H14 H 1.3471 0.3944 1.1673 0.035 Uiso 1 1 calc R . .
C15 C 1.2869(2) 0.36221(10) 0.9674(3) 0.0257(5) Uani 1 1 d . . .
H15 H 1.3472 0.3712 0.9732 0.031 Uiso 1 1 calc R . .
C16 C 1.20029(19) 0.33507(10) 0.8426(3) 0.0211(5) Uani 1 1 d . . .
C17 C 1.2025(2) 0.32165(11) 0.7166(3) 0.0251(5) Uani 1 1 d . . .
H17 H 1.1333 0.3032 0.6370 0.030 Uiso 1 1 calc R . .
C18 C 1.2931(2) 0.28180(12) 0.7661(3) 0.0363(7) Uani 1 1 d . . .
H18C H 1.3618 0.2982 0.8475 0.054 Uiso 1 1 calc R . .
H18B H 1.2932 0.2743 0.6832 0.054 Uiso 1 1 calc R . .
H18A H 1.2826 0.2474 0.7995 0.054 Uiso 1 1 calc R . .
C19 C 1.2119(3) 0.37347(13) 0.6508(4) 0.0409(7) Uani 1 1 d . . .
H19A H 1.1537 0.3989 0.6198 0.061 Uiso 1 1 calc R . .
H19B H 1.2072 0.3635 0.5650 0.061 Uiso 1 1 calc R . .
H19C H 1.2809 0.3913 0.7252 0.061 Uiso 1 1 calc R . .
C20 C 1.01849(19) 0.32082(11) 0.9516(3) 0.0233(5) Uani 1 1 d . . .
H20 H 0.9680 0.2978 0.8617 0.028 Uiso 1 1 calc R . .
C21 C 1.0554(2) 0.28613(12) 1.0853(3) 0.0341(7) Uani 1 1 d . . .
H21B H 1.0993 0.2555 1.0954 0.051 Uiso 1 1 calc R . .
H21A H 0.9928 0.2716 1.0721 0.051 Uiso 1 1 calc R . .
H21C H 1.0977 0.3089 1.1745 0.051 Uiso 1 1 calc R . .
C22 C 0.9570(2) 0.37127(13) 0.9387(4) 0.0368(7) Uani 1 1 d . . .
H22C H 1.0054 0.3959 1.0225 0.055 Uiso 1 1 calc R . .
H22A H 0.8984 0.3599 0.9391 0.055 Uiso 1 1 calc R . .
H22B H 0.9275 0.3906 0.8462 0.055 Uiso 1 1 calc R . .
C23 C 0.75205(18) 0.32378(9) 0.3369(3) 0.0177(5) Uani 1 1 d . . .
C24 C 0.66686(19) 0.34098(10) 0.3339(3) 0.0201(5) Uani 1 1 d . . .
C25 C 0.5831(2) 0.37035(10) 0.2114(3) 0.0250(5) Uani 1 1 d . . .
H25 H 0.5257 0.3829 0.2087 0.030 Uiso 1 1 calc R . .
C26 C 0.5821(2) 0.38149(11) 0.0934(3) 0.0246(5) Uani 1 1 d . . .
H26 H 0.5231 0.4003 0.0091 0.030 Uiso 1 1 calc R . .
C27 C 0.6674(2) 0.36516(10) 0.0987(3) 0.0251(5) Uani 1 1 d . . .
H27 H 0.6670 0.3735 0.0184 0.030 Uiso 1 1 calc R . .
C28 C 0.75354(19) 0.33666(10) 0.2203(3) 0.0201(5) Uani 1 1 d . . .
C29 C 0.6628(2) 0.32707(11) 0.4585(3) 0.0253(5) Uani 1 1 d . . .
H29 H 0.7323 0.3091 0.5392 0.030 Uiso 1 1 calc R . .
C30 C 0.5737(2) 0.28612(12) 0.4063(3) 0.0348(6) Uani 1 1 d . . .
H30B H 0.5051 0.3016 0.3220 0.052 Uiso 1 1 calc R . .
H30C H 0.5710 0.2786 0.4870 0.052 Uiso 1 1 calc R . .
H30A H 0.5876 0.2518 0.3765 0.052 Uiso 1 1 calc R . .
C31 C 0.6511(3) 0.37866(14) 0.5234(3) 0.0417(8) Uani 1 1 d . . .
H31C H 0.7117 0.4033 0.5619 0.063 Uiso 1 1 calc R . .
H31A H 0.6497 0.3680 0.6037 0.063 Uiso 1 1 calc R . .
H31B H 0.5842 0.3976 0.4460 0.063 Uiso 1 1 calc R . .
C32 C 0.8475(2) 0.31957(11) 0.2246(3) 0.0256(6) Uani 1 1 d . . .
H32 H 0.8957 0.2954 0.3127 0.031 Uiso 1 1 calc R . .
C33 C 0.8088(2) 0.28668(13) 0.0873(4) 0.0398(8) Uani 1 1 d . . .
H33A H 0.7646 0.2558 0.0755 0.060 Uiso 1 1 calc R . .
H33C H 0.8707 0.2725 0.0981 0.060 Uiso 1 1 calc R . .
H33B H 0.7663 0.3105 0.0002 0.060 Uiso 1 1 calc R . .
C34 C 0.9118(3) 0.36981(13) 0.2426(4) 0.0441(8) Uani 1 1 d . . .
H34A H 0.8679 0.3928 0.1539 0.066 Uiso 1 1 calc R . .
H34C H 0.9761 0.3578 0.2565 0.066 Uiso 1 1 calc R . .
H34B H 0.9329 0.3911 0.3289 0.066 Uiso 1 1 calc R . .
N1S N 0.4414(4) 0.5000 0.0064(7) 0.0859(19) Uani 1 2 d S . .
N2S N 0.7041(5) 0.5000 0.0179(7) 0.0792(15) Uani 1 2 d S . .
C1S C 0.3509(5) 0.5000 -0.0543(8) 0.0753(19) Uani 1 2 d S . .
C2S C 0.2332(5) 0.5000 -0.1365(9) 0.085(2) Uani 1 2 d S . .
H2SC H 0.1983 0.5220 -0.2266 0.128 Uiso 0.50 1 calc PR . .
H2SB H 0.2175 0.5158 -0.0742 0.128 Uiso 0.50 1 calc PR . .
H2SA H 0.2063 0.4622 -0.1628 0.128 Uiso 0.50 1 calc PR . .
C3S C 0.7546(6) 0.5000 -0.0214(10) 0.085(2) Uani 1 2 d S . .
C4S C 0.8151(8) 0.5000 -0.0802(16) 0.154(5) Uani 1 2 d S . .
H4SC H 0.8005 0.5342 -0.1347 0.231 Uiso 0.50 1 calc PR . .
H4SA H 0.7926 0.4685 -0.1465 0.231 Uiso 0.50 1 calc PR . .
H4SB H 0.8920 0.4973 0.0021 0.231 Uiso 0.50 1 calc PR . .
C5S C 0.3320(13) 0.5000 0.5348(16) 0.167(5) Uani 1 2 d SU . .
H5S H 0.3036 0.5000 0.5862 0.201 Uiso 1 2 calc SR . .
C6S C 0.4341(18) 0.5000 0.605(2) 0.232(8) Uani 1 2 d SU . .
H6S H 0.4793 0.5000 0.7096 0.278 Uiso 1 2 calc SR . .
C7S C 0.4858(14) 0.5000 0.537(2) 0.198(6) Uani 1 2 d SU . .
H7S H 0.5615 0.5000 0.5943 0.238 Uiso 1 2 calc SR . .
C8S C 0.4174(9) 0.5000 0.3847(12) 0.122(3) Uani 1 2 d SU . .
H8S H 0.4463 0.5000 0.3338 0.146 Uiso 1 2 calc SR . .
C9S C 0.3080(6) 0.5000 0.3053(8) 0.0786(18) Uani 1 2 d SU . .
H9S H 0.2628 0.5000 0.2004 0.094 Uiso 1 2 calc SR . .
C10S C 0.2626(9) 0.5000 0.3745(10) 0.107(2) Uani 1 2 d SU . .
C11S C 0.1454(9) 0.5000 0.2868(10) 0.137(4) Uani 1 2 d SU . .
H11B H 0.1119 0.4904 0.1842 0.205 Uiso 0.50 1 calc PR . .
H11C H 0.1215 0.5366 0.2901 0.205 Uiso 0.50 1 calc PR . .
H11A H 0.1249 0.4730 0.3277 0.205 Uiso 0.50 1 calc PR . .

loop_
_atom_site_aniso_label
_atom_site_aniso_U_11
_atom_site_aniso_U_22
_atom_site_aniso_U_33
_atom_site_aniso_U_23
_atom_site_aniso_U_13
_atom_site_aniso_U_12
Mn1 0.0381(4) 0.0148(2) 0.0368(3) 0.000 0.0227(3) 0.000
Na1 0.0779(16) 0.0453(12) 0.0867(16) 0.000 0.0522(14) 0.000
O1 0.081(3) 0.0295(16) 0.0426(19) 0.000 0.0228(19) 0.000
O2 0.173(5) 0.035(2) 0.189(5) 0.000 0.166(5) 0.000
O3 0.047(2) 0.0304(17) 0.072(3) 0.000 0.016(2) 0.000
N1 0.0179(10) 0.0180(8) 0.0193(9) 0.0003(10) 0.0068(8) -0.0013(8)
C1 0.0231(12) 0.0226(10) 0.0251(10) 0.0034(14) 0.0139(10) 0.0007(12)
C2 0.052(3) 0.0210(19) 0.039(3) 0.000 0.021(2) 0.000
C3 0.099(4) 0.020(2) 0.101(4) 0.000 0.085(4) 0.000
C4 0.032(2) 0.0211(18) 0.042(2) 0.000 0.009(2) 0.000
C5 0.0172(11) 0.0143(9) 0.0220(10) 0.0002(11) 0.0130(9) 0.0000(9)
C6 0.0144(11) 0.0210(12) 0.0182(12) 0.0020(9) 0.0093(10) 0.0011(9)
C7 0.0171(12) 0.0204(12) 0.0245(13) 0.0024(10) 0.0102(11) 0.0027(9)
C8 0.0258(13) 0.0152(10) 0.0303(12) 0.0002(11) 0.0160(11) 0.0014(10)
C9 0.0185(12) 0.0206(12) 0.0221(13) -0.0052(10) 0.0103(11) -0.0041(9)
C10 0.0166(12) 0.0182(11) 0.0190(12) 0.0010(9) 0.0111(10) 0.0003(9)
C11 0.0138(11) 0.0177(11) 0.0185(13) 0.0012(9) 0.0077(10) 0.0024(9)
C12 0.0160(12) 0.0230(12) 0.0228(13) 0.0039(10) 0.0094(11) 0.0048(10)
C13 0.0214(13) 0.0391(15) 0.0202(13) -0.0060(12) 0.0119(12) -0.0013(11)
C14 0.0162(12) 0.0343(15) 0.0244(14) -0.0081(11) 0.0072(11) -0.0046(10)
C15 0.0163(12) 0.0276(13) 0.0278(13) -0.0018(11) 0.0112(11) -0.0025(10)
C16 0.0161(12) 0.0196(12) 0.0219(13) 0.0016(9) 0.0091(11) 0.0012(9)
C17 0.0208(13) 0.0332(14) 0.0213(14) -0.0030(10) 0.0131(12) -0.0029(10)
C18 0.0336(16) 0.0397(16) 0.0426(18) -0.0030(13) 0.0273(15) 0.0034(13)
C19 0.0522(19) 0.0403(17) 0.0395(18) 0.0055(14) 0.0332(17) 0.0011(15)
C20 0.0145(12) 0.0330(14) 0.0208(13) 0.0002(10) 0.0102(11) 0.0001(10)
C21 0.0237(14) 0.0449(17) 0.0338(16) 0.0150(13) 0.0180(13) 0.0100(12)
C22 0.0291(15) 0.0440(17) 0.0430(18) 0.0096(14) 0.0254(15) 0.0114(13)
C23 0.0135(12) 0.0163(11) 0.0174(13) -0.0007(9) 0.0068(10) -0.0017(9)
C24 0.0159(12) 0.0216(12) 0.0197(13) -0.0009(10) 0.0097(11) -0.0018(9)
C25 0.0168(12) 0.0267(13) 0.0277(13) -0.0004(11) 0.0120(11) 0.0018(10)
C26 0.0158(12) 0.0276(13) 0.0192(13) 0.0037(10) 0.0055(11) 0.0017(10)
C27 0.0242(13) 0.0256(13) 0.0221(13) 0.0031(11) 0.0128(12) 0.0000(10)
C28 0.0172(12) 0.0212(12) 0.0194(13) -0.0020(10) 0.0102(11) -0.0023(9)
C29 0.0209(13) 0.0317(13) 0.0246(14) 0.0040(11) 0.0149(12) 0.0021(11)
C30 0.0337(16) 0.0394(16) 0.0328(15) 0.0042(13) 0.0215(14) -0.0065(13)
C31 0.054(2) 0.0411(17) 0.0420(19) -0.0051(14) 0.0362(18) -0.0010(15)
C32 0.0195(13) 0.0325(14) 0.0227(14) 0.0020(11) 0.0121(12) 0.0027(10)
C33 0.0286(15) 0.0517(19) 0.047(2) -0.0199(15) 0.0276(15) -0.0104(13)
C34 0.0351(17) 0.0468(19) 0.062(2) -0.0233(16) 0.0359(17) -0.0181(14)
N1S 0.045(3) 0.035(2) 0.117(5) 0.000 0.021(3) 0.000
N2S 0.073(3) 0.051(3) 0.119(5) 0.000 0.063(4) 0.000
C1S 0.051(4) 0.023(2) 0.101(5) 0.000 0.023(4) 0.000
C2S 0.053(4) 0.033(3) 0.112(5) 0.000 0.023(4) 0.000
C3S 0.088(5) 0.045(3) 0.150(7) 0.000 0.088(5) 0.000
C4S 0.153(9) 0.061(5) 0.331(16) 0.000 0.192(12) 0.000
C5S 0.186(9) 0.193(9) 0.134(7) 0.000 0.106(6) 0.000
C6S 0.223(11) 0.265(12) 0.210(11) 0.000 0.137(9) 0.000
C7S 0.186(9) 0.209(10) 0.190(10) 0.000 0.113(8) 0.000
C8S 0.116(6) 0.107(6) 0.125(6) 0.000 0.067(5) 0.000
C9S 0.082(4) 0.069(4) 0.072(4) 0.000 0.042(4) 0.000
C10S 0.126(6) 0.117(5) 0.084(5) 0.000 0.069(5) 0.000
C11S 0.123(9) 0.212(12) 0.085(6) 0.000 0.070(6) 0.000

loop_
_atom_type_symbol
_atom_type_description
_atom_type_scat_dispersion_real
_atom_type_scat_dispersion_imag
_atom_type_scat_source
C C 0.0033 0.0016 'International Tables Vol C Tables 4.2.6.8 and 6.1.1.4'
H H 0.0000 0.0000 'International Tables Vol C Tables 4.2.6.8 and 6.1.1.4'
N N 0.0061 0.0033 'International Tables Vol C Tables 4.2.6.8 and 6.1.1.4'
O O 0.0106 0.0060 'International Tables Vol C Tables 4.2.6.8 and 6.1.1.4'
Na Na 0.0362 0.0249 'International Tables Vol C Tables 4.2.6.8 and 6.1.1.4'
Mn Mn 0.3368 0.7283 'International Tables Vol C Tables 4.2.6.8 and 6.1.1.4'

loop_
_geom_angle_atom_site_label_1
_geom_angle_atom_site_label_2
_geom_angle_atom_site_label_3
_geom_angle
_geom_angle_site_symmetry_1
_geom_angle_site_symmetry_3
_geom_angle_publ_flag
C4 Mn1 C3 119.9(3) . . ?
C4 Mn1 C2 121.2(2) . . ?
C3 Mn1 C2 119.0(3) . . ?
C4 Mn1 C1 92.73(9) . 2_565 ?
C3 Mn1 C1 88.37(9) . 2_565 ?
C2 Mn1 C1 88.85(10) . 2_565 ?
C4 Mn1 C1 92.73(9) . . ?
C3 Mn1 C1 88.37(9) . . ?
C2 Mn1 C1 88.85(10) . . ?
C1 Mn1 C1 174.51(17) 2_565 . ?
O3 Na1 N1S 97.8(2) . . ?
O3 Na1 N2S 147.4(2) . . ?
N1S Na1 N2S 114.8(2) . . ?
O3 Na1 C4 24.55(13) . . ?
N1S Na1 C4 122.4(2) . . ?
N2S Na1 C4 122.85(19) . . ?
O3 Na1 C26 96.74(7) . . ?
N1S Na1 C26 77.32(7) . . ?
N2S Na1 C26 90.68(7) . . ?
C4 Na1 C26 101.07(7) . . ?
O3 Na1 C26 96.74(7) . 2_565 ?
N1S Na1 C26 77.32(7) . 2_565 ?
N2S Na1 C26 90.68(8) . 2_565 ?
C4 Na1 C26 101.07(7) . 2_565 ?
C26 Na1 C26 152.63(14) . 2_565 ?
C4 O3 Na1 99.9(4) . . ?
C1 N1 C5 174.2(3) . . ?
N1 C1 Mn1 176.3(2) . . ?
O1 C2 Mn1 179.5(5) . . ?
O2 C3 Mn1 177.6(6) . . ?
O3 C4 Mn1 179.2(5) . . ?
O3 C4 Na1 55.6(3) . . ?
Mn1 C4 Na1 123.6(2) . . ?
N1 C5 C10 118.8(2) . . ?
N1 C5 C6 119.4(2) . . ?
C10 C5 C6 121.83(18) . . ?
C7 C6 C5 118.0(2) . . ?
C7 C6 C11 121.9(2) . . ?
C5 C6 C11 120.1(2) . . ?
C6 C7 C8 121.0(2) . . ?
C9 C8 C7 120.1(2) . . ?
C8 C9 C10 120.9(2) . . ?
C9 C10 C5 118.2(2) . . ?
C9 C10 C23 122.0(2) . . ?
C5 C10 C23 119.68(19) . . ?
C12 C11 C16 121.0(2) . . ?
C12 C11 C6 119.1(2) . . ?
C16 C11 C6 119.8(2) . . ?
C13 C12 C11 118.7(2) . . ?
C13 C12 C20 119.6(2) . . ?
C11 C12 C20 121.7(2) . . ?
C14 C13 C12 120.7(2) . . ?
C15 C14 C13 120.1(2) . . ?
C14 C15 C16 121.3(2) . . ?
C15 C16 C11 118.1(2) . . ?
C15 C16 C17 119.6(2) . . ?
C11 C16 C17 122.3(2) . . ?
C16 C17 C18 111.3(2) . . ?
C16 C17 C19 111.9(2) . . ?
C18 C17 C19 110.1(2) . . ?
C12 C20 C22 112.1(2) . . ?
C12 C20 C21 111.2(2) . . ?
C22 C20 C21 111.2(2) . . ?
C28 C23 C24 120.7(2) . . ?
C28 C23 C10 119.2(2) . . ?
C24 C23 C10 120.2(2) . . ?
C25 C24 C23 118.6(2) . . ?
C25 C24 C29 119.7(2) . . ?
C23 C24 C29 121.7(2) . . ?
C26 C25 C24 121.1(2) . . ?
C27 C26 C25 119.9(2) . . ?
C27 C26 Na1 98.37(16) . . ?
C25 C26 Na1 96.81(17) . . ?
C26 C27 C28 120.8(2) . . ?
C27 C28 C23 119.0(2) . . ?
C27 C28 C32 119.9(2) . . ?
C23 C28 C32 121.1(2) . . ?
C30 C29 C24 110.7(2) . . ?
C30 C29 C31 111.0(2) . . ?
C24 C29 C31 112.0(2) . . ?
C33 C32 C34 111.2(2) . . ?
C33 C32 C28 111.1(2) . . ?
C34 C32 C28 110.6(2) . . ?
C1S N1S Na1 174.3(7) . . ?
C3S N2S Na1 167.1(6) . . ?
N1S C1S C2S 178.6(9) . . ?
N2S C3S C4S 177.1(10) . . ?
C6S C5S C10S 117.3(15) . . ?
C5S C6S C7S 125.8(19) . . ?
C8S C7S C6S 115.4(17) . . ?
C9S C8S C7S 120.9(13) . . ?
C8S C9S C10S 121.5(9) . . ?
C9S C10S C5S 119.0(10) . . ?
C9S C10S C11S 120.3(8) . . ?
C5S C10S C11S 120.6(10) . . ?

loop_
_geom_bond_atom_site_label_1
_geom_bond_atom_site_label_2
_geom_bond_distance
_geom_bond_site_symmetry_2
_geom_bond_publ_flag
Mn1 C4 1.776(4) . ?
Mn1 C3 1.805(5) . ?
Mn1 C2 1.806(4) . ?
Mn1 C1 1.858(2) 2_565 ?
Mn1 C1 1.858(2) . ?
Na1 O3 2.340(5) . ?
Na1 N1S 2.434(6) . ?
Na1 N2S 2.461(7) . ?
Na1 C4 2.795(5) . ?
Na1 C26 2.965(3) . ?
Na1 C26 2.965(3) 2_565 ?
O1 C2 1.179(5) . ?
O2 C3 1.160(5) . ?
O3 C4 1.179(5) . ?
N1 C1 1.178(3) . ?
N1 C5 1.383(3) . ?
C5 C10 1.400(3) . ?
C5 C6 1.401(3) . ?
C6 C7 1.390(3) . ?
C6 C11 1.501(3) . ?
C7 C8 1.393(4) . ?
C8 C9 1.379(4) . ?
C9 C10 1.395(3) . ?
C10 C23 1.497(3) . ?
C11 C12 1.405(3) . ?
C11 C16 1.408(3) . ?
C12 C13 1.395(4) . ?
C12 C20 1.514(3) . ?
C13 C14 1.385(4) . ?
C14 C15 1.382(4) . ?
C15 C16 1.394(4) . ?
C16 C17 1.519(3) . ?
C17 C18 1.527(4) . ?
C17 C19 1.529(4) . ?
C20 C22 1.520(4) . ?
C20 C21 1.523(4) . ?
C23 C28 1.403(3) . ?
C23 C24 1.405(3) . ?
C24 C25 1.394(4) . ?
C24 C29 1.524(3) . ?
C25 C26 1.385(4) . ?
C26 C27 1.385(4) . ?
C27 C28 1.392(4) . ?
C28 C32 1.530(3) . ?
C29 C30 1.521(4) . ?
C29 C31 1.534(4) . ?
C32 C33 1.525(4) . ?
C32 C34 1.526(4) . ?
N1S C1S 1.149(7) . ?
N2S C3S 1.149(8) . ?
C1S C2S 1.486(9) . ?
C3S C4S 1.493(12) . ?
C5S C6S 1.29(2) . ?
C5S C10S 1.451(16) . ?
C6S C7S 1.45(2) . ?
C7S C8S 1.382(17) . ?
C8S C9S 1.377(11) . ?
C9S C10S 1.380(11) . ?
C10S C11S 1.472(13) . ?
